data_4035151
loop_
_publ_author_name
'Higashino, Tomohiro'
'Ishida, Keiichi'
'Satoh, Takaharu'
'Matano, Yoshihiro'
'Imahori, Hiroshi'

_publ_section_title
;
 Phosphole-Thiophene Hybrid: A Dual Role of Dithieno[3,4- b:3',4'-
 d]phosphole as Electron Acceptor and Electron Donor.
;
_journal_issue 6
_journal_name_full 'The Journal of organic chemistry'
_journal_page_first 3397
_journal_page_last 3402
_journal_paper_doi 10.1021/acs.joc.8b00030
_journal_volume 83
_journal_year 2018
_chemical_formula_moiety 'C14 H7 I2 P S3'
_chemical_formula_sum 'C14 H7 I2 P S3'
_chemical_formula_weight 556.15
_space_group_crystal_system monoclinic
_space_group_IT_number 14
_space_group_name_Hall '-P 2yn'
_space_group_name_H-M_alt 'P 1 21/n 1'
_atom_sites_solution_hydrogens geom
_audit_creation_method SHELXL-2014
_cell_angle_alpha 90
_cell_angle_beta 110.5706(19)
_cell_angle_gamma 90
_cell_formula_units_Z 4
_cell_length_a 8.1778(14)
_cell_length_b 19.099(3)
_cell_length_c 11.0352(19)
_cell_measurement_reflns_used 5522
_cell_measurement_temperature 123(2)
_cell_measurement_theta_max 27.4758
_cell_measurement_theta_min 3.4104
_cell_volume 1613.7(5)
_computing_structure_refinement 'SHELXL-2014 (Sheldrick, 2014)'
_diffrn_ambient_temperature 123(2)
_diffrn_detector_area_resol_mean 28.5714
_diffrn_measured_fraction_theta_full 0.990
_diffrn_measured_fraction_theta_max 0.991
_diffrn_measurement_device_type 'Saturn 70 CCD (4x4 bin mode)'
_diffrn_measurement_method dtprofit.ref
_diffrn_radiation_type MoK\a
_diffrn_radiation_wavelength 0.7107
_diffrn_reflns_av_R_equivalents 0.0357
_diffrn_reflns_av_unetI/netI 0.0434
_diffrn_reflns_Laue_measured_fraction_full 0.990
_diffrn_reflns_Laue_measured_fraction_max 0.991
_diffrn_reflns_limit_h_max 10
_diffrn_reflns_limit_h_min -10
_diffrn_reflns_limit_k_max 21
_diffrn_reflns_limit_k_min -24
_diffrn_reflns_limit_l_max 11
_diffrn_reflns_limit_l_min -14
_diffrn_reflns_number 12683
_diffrn_reflns_point_group_measured_fraction_full 0.990
_diffrn_reflns_point_group_measured_fraction_max 0.991
_diffrn_reflns_theta_full 25.241
_diffrn_reflns_theta_max 27.498
_diffrn_reflns_theta_min 3.410
_exptl_absorpt_coefficient_mu 4.370
_exptl_absorpt_correction_T_max 1.0000
_exptl_absorpt_correction_T_min 0.8348
_exptl_absorpt_correction_type multi-scan
_exptl_crystal_colour Yellow
_exptl_crystal_density_diffrn 2.289
_exptl_crystal_description Prism
_exptl_crystal_F_000 1040
_exptl_crystal_size_max 0.300
_exptl_crystal_size_mid 0.200
_exptl_crystal_size_min 0.200
_refine_diff_density_max 0.754
_refine_diff_density_min -0.422
_refine_diff_density_rms 0.105
_refine_ls_extinction_method none
_refine_ls_goodness_of_fit_ref 1.016
_refine_ls_hydrogen_treatment constr
_refine_ls_matrix_type full
_refine_ls_number_parameters 181
_refine_ls_number_reflns 3683
_refine_ls_number_restraints 0
_refine_ls_restrained_S_all 1.016
_refine_ls_R_factor_all 0.0228
_refine_ls_R_factor_gt 0.0189
_refine_ls_shift/su_max 0.002
_refine_ls_shift/su_mean 0.000
_refine_ls_structure_factor_coef Fsqd
_refine_ls_weighting_details 'w=1/[\s^2^(Fo^2^)+(0.0050P)^2^] where P=(Fo^2^+2Fc^2^)/3'
_refine_ls_weighting_scheme calc
_refine_ls_wR_factor_gt 0.0395
_refine_ls_wR_factor_ref 0.0400
_reflns_Friedel_coverage 0.000
_reflns_number_gt 3028
_reflns_number_total 3683
_reflns_threshold_expression 'I > 2\s(I)'
_cod_data_source_file jo8b00030_si_002.cif
_cod_data_source_block 0605KI
_cod_depositor_comments
;
The following automatic conversions were performed:

data item '_exptl_absorpt_correction_type' value 'Multi-scan' was
changed to 'multi-scan' in accordance with the
/home/data/users/saulius/crontab/automatic-downloads/current/ACS/lib/dictionaries/cif_core.dic
dictionary named 'cif_core.dic' version 2.4.2 last updated on
2011-04-26.

Automatic conversion script
Id: cif_fix_values 6909 2019-04-08 15:41:33Z antanas 
;
_cod_original_sg_symbol_H-M 'P 21/n'
_cod_database_code 4035151
_shelx_space_group_comment
;
The symmetry employed for this shelxl refinement is uniquely defined
by the following loop, which should always be used as a source of
symmetry information in preference to the above space-group names.
They are only intended as comments.
;
_shelx_estimated_absorpt_t_min 0.354
_shelx_estimated_absorpt_t_max 0.475
_shelxl_version_number 2014-3

loop_
_space_group_symop_operation_xyz
'x, y, z'
'-x+1/2, y+1/2, -z+1/2'
'-x, -y, -z'
'x-1/2, -y-1/2, z-1/2'

loop_
_atom_site_label
_atom_site_type_symbol
_atom_site_fract_x
_atom_site_fract_y
_atom_site_fract_z
_atom_site_U_iso_or_equiv
_atom_site_adp_type
_atom_site_occupancy
_atom_site_site_symmetry_order
_atom_site_calc_flag
_atom_site_refinement_flags_posn
_atom_site_refinement_flags_adp
C1 C 0.0623(3) -0.07879(13) 0.7957(3) 0.0154(6) Uani 1 1 d . .
H1 H 0.1015 -0.1248 0.8240 0.019 Uiso 1 1 calc R U
C2 C 0.1248(3) -0.01963(12) 0.8662(2) 0.0114(5) Uani 1 1 d . .
C3 C 0.0415(3) 0.04229(12) 0.7990(2) 0.0109(5) Uani 1 1 d . .
C4 C -0.0808(3) 0.02902(13) 0.6819(3) 0.0134(6) Uani 1 1 d . .
C5 C 0.3575(3) -0.04635(13) 1.0918(2) 0.0142(6) Uani 1 1 d . .
H2 H 0.3650 -0.0959 1.0880 0.017 Uiso 1 1 calc R U
C6 C 0.2527(3) -0.00558(12) 0.9940(2) 0.0112(5) Uani 1 1 d . .
C7 C 0.2670(3) 0.06787(12) 1.0264(2) 0.0105(5) Uani 1 1 d . .
C8 C 0.3812(3) 0.08055(12) 1.1470(3) 0.0127(6) Uani 1 1 d . .
I1 I 0.43889(2) 0.17546(2) 1.24844(2) 0.01441(5) Uani 1 1 d . .
I2 I -0.23950(2) 0.09754(2) 0.54526(2) 0.01951(6) Uani 1 1 d . .
P1 P 0.12767(9) 0.12040(3) 0.89325(6) 0.00976(14) Uani 1 1 d . .
S1 S 0.47447(9) 0.00394(3) 1.22317(6) 0.01519(15) Uani 1 1 d . .
S2 S -0.03318(9) 0.18539(3) 0.92941(7) 0.01425(14) Uani 1 1 d . .
S3 S -0.09547(9) -0.05968(3) 0.64992(7) 0.01855(16) Uani 1 1 d . .
C9 C 0.2683(3) 0.16163(12) 0.8199(2) 0.0105(5) Uani 1 1 d . .
C10 C 0.5009(4) 0.22323(14) 0.7187(3) 0.0206(6) Uani 1 1 d . .
H3 H 0.5823 0.2434 0.6851 0.025 Uiso 1 1 calc R U
C11 C 0.2693(3) 0.14164(13) 0.6992(2) 0.0139(6) Uani 1 1 d . .
H4 H 0.1913 0.1064 0.6514 0.017 Uiso 1 1 calc R U
C12 C 0.3822(4) 0.21430(12) 0.8883(3) 0.0154(6) Uani 1 1 d . .
H5 H 0.3790 0.2297 0.9693 0.019 Uiso 1 1 calc R U
C13 C 0.3843(4) 0.17318(13) 0.6481(3) 0.0184(6) Uani 1 1 d . .
H6 H 0.3826 0.1602 0.5645 0.022 Uiso 1 1 calc R U
C14 C 0.4993(4) 0.24402(13) 0.8388(3) 0.0193(6) Uani 1 1 d . .
H7 H 0.5788 0.2787 0.8869 0.023 Uiso 1 1 calc R U

loop_
_atom_site_aniso_label
_atom_site_aniso_U_11
_atom_site_aniso_U_22
_atom_site_aniso_U_33
_atom_site_aniso_U_23
_atom_site_aniso_U_13
_atom_site_aniso_U_12
C1 0.0216(15) 0.0093(14) 0.0141(15) -0.0020(11) 0.0047(12) -0.0009(11)
C2 0.0133(13) 0.0096(13) 0.0130(14) 0.0019(11) 0.0066(11) -0.0003(10)
C3 0.0126(13) 0.0092(13) 0.0123(14) -0.0017(10) 0.0060(11) -0.0012(10)
C4 0.0139(13) 0.0130(14) 0.0148(14) 0.0001(11) 0.0069(11) -0.0019(10)
C5 0.0174(14) 0.0080(13) 0.0167(15) -0.0007(11) 0.0054(12) 0.0009(10)
C6 0.0133(13) 0.0098(13) 0.0127(13) 0.0013(11) 0.0075(11) -0.0009(10)
C7 0.0133(13) 0.0086(13) 0.0104(13) 0.0019(10) 0.0051(11) 0.0031(10)
C8 0.0160(14) 0.0094(13) 0.0115(14) 0.0019(10) 0.0034(11) 0.0012(10)
I1 0.01707(9) 0.01038(10) 0.01168(9) -0.00140(7) -0.00006(7) -0.00004(7)
I2 0.01731(10) 0.02404(11) 0.01316(10) 0.00223(8) 0.00034(7) 0.00308(7)
P1 0.0114(3) 0.0076(3) 0.0091(3) 0.0007(3) 0.0021(3) 0.0008(2)
S1 0.0175(3) 0.0111(3) 0.0124(3) 0.0021(3) -0.0003(3) 0.0027(3)
S2 0.0169(3) 0.0119(3) 0.0153(4) 0.0016(3) 0.0074(3) 0.0042(3)
S3 0.0223(4) 0.0152(4) 0.0150(4) -0.0057(3) 0.0026(3) -0.0047(3)
C9 0.0124(13) 0.0070(13) 0.0114(13) 0.0041(10) 0.0033(11) 0.0039(10)
C10 0.0161(15) 0.0217(16) 0.0243(17) 0.0111(13) 0.0075(13) 0.0004(12)
C11 0.0140(13) 0.0142(14) 0.0128(14) 0.0000(11) 0.0038(11) 0.0013(10)
C12 0.0196(14) 0.0118(14) 0.0136(14) 0.0005(11) 0.0042(12) 0.0011(11)
C13 0.0180(15) 0.0231(16) 0.0151(15) 0.0029(12) 0.0073(12) 0.0022(12)
C14 0.0205(15) 0.0121(14) 0.0227(16) 0.0038(12) 0.0042(12) -0.0026(11)

loop_
_atom_type_symbol
_atom_type_description
_atom_type_scat_dispersion_real
_atom_type_scat_dispersion_imag
_atom_type_scat_source
C C 0.0033 0.0016 'International Tables Vol C Tables 4.2.6.8 and 6.1.1.4'
H H 0.0000 0.0000 'International Tables Vol C Tables 4.2.6.8 and 6.1.1.4'
P P 0.1023 0.0942 'International Tables Vol C Tables 4.2.6.8 and 6.1.1.4'
S S 0.1246 0.1234 'International Tables Vol C Tables 4.2.6.8 and 6.1.1.4'
I I -0.4742 1.8119 'International Tables Vol C Tables 4.2.6.8 and 6.1.1.4'

loop_
_geom_angle_atom_site_label_1
_geom_angle_atom_site_label_2
_geom_angle_atom_site_label_3
_geom_angle
C2 C1 S3 111.53(19)
C2 C1 H1 124.2
S3 C1 H1 124.2
C1 C2 C3 111.9(2)
C1 C2 C6 134.6(2)
C3 C2 C6 113.4(2)
C4 C3 C2 113.4(2)
C4 C3 P1 135.3(2)
C2 C3 P1 111.31(18)
C3 C4 S3 110.77(19)
C3 C4 I2 129.88(19)
S3 C4 I2 119.35(14)
C6 C5 S1 110.91(19)
C6 C5 H2 124.5
S1 C5 H2 124.5
C5 C6 C7 112.7(2)
C5 C6 C2 134.4(2)
C7 C6 C2 112.8(2)
C8 C7 C6 112.7(2)
C8 C7 P1 135.92(19)
C6 C7 P1 111.37(18)
C7 C8 S1 111.21(18)
C7 C8 I1 128.97(18)
S1 C8 I1 119.67(14)
C9 P1 C7 106.68(11)
C9 P1 C3 106.39(12)
C7 P1 C3 90.94(12)
C9 P1 S2 113.36(8)
C7 P1 S2 117.62(9)
C3 P1 S2 119.16(9)
C5 S1 C8 92.46(12)
C1 S3 C4 92.40(13)
C11 C9 C12 119.2(2)
C11 C9 P1 121.99(19)
C12 C9 P1 118.75(19)
C13 C10 C14 120.0(3)
C13 C10 H3 120.0
C14 C10 H3 120.0
C9 C11 C13 120.1(2)
C9 C11 H4 119.9
C13 C11 H4 119.9
C14 C12 C9 120.3(2)
C14 C12 H5 119.8
C9 C12 H5 119.8
C10 C13 C11 120.1(3)
C10 C13 H6 120.0
C11 C13 H6 120.0
C12 C14 C10 120.1(3)
C12 C14 H7 119.9
C10 C14 H7 120.0

loop_
_geom_bond_atom_site_label_1
_geom_bond_atom_site_label_2
_geom_bond_distance
C1 C2 1.365(3)
C1 S3 1.711(3)
C1 H1 0.9500
C2 C3 1.434(3)
C2 C6 1.455(3)
C3 C4 1.351(3)
C3 P1 1.814(2)
C4 S3 1.726(3)
C4 I2 2.073(3)
C5 C6 1.362(3)
C5 S1 1.722(3)
C5 H2 0.9500
C6 C7 1.442(3)
C7 C8 1.352(3)
C7 P1 1.813(3)
C8 S1 1.726(2)
C8 I1 2.096(2)
P1 C9 1.803(3)
P1 S2 1.9492(9)
C9 C11 1.388(3)
C9 C12 1.398(3)
C10 C13 1.381(4)
C10 C14 1.388(4)
C10 H3 0.9500
C11 C13 1.393(3)
C11 H4 0.9500
C12 C14 1.380(3)
C12 H5 0.9500
C13 H6 0.9500
C14 H7 0.9500

loop_
_geom_hbond_atom_site_label_D
_geom_hbond_atom_site_label_H
_geom_hbond_atom_site_label_A
_geom_hbond_distance_DH
_geom_hbond_distance_HA
_geom_hbond_distance_DA
_geom_hbond_angle_DHA
C11 H4 I2 0.95 3.30 3.992(3) 131.1
C12 H5 I1 0.95 3.12 3.907(3) 141.2
C11 H4 I2 0.95 3.30 3.992(3) 131.1
C12 H5 I1 0.95 3.12 3.907(3) 141.2
C11 H4 I2 0.95 3.30 3.992(3) 131.1
C12 H5 I1 0.95 3.12 3.907(3) 141.2

loop_
_geom_torsion_atom_site_label_1
_geom_torsion_atom_site_label_2
_geom_torsion_atom_site_label_3
_geom_torsion_atom_site_label_4
_geom_torsion
S3 C1 C2 C3 -0.1(3)
S3 C1 C2 C6 178.3(2)
C1 C2 C3 C4 0.6(3)
C6 C2 C3 C4 -178.2(2)
C1 C2 C3 P1 -179.40(18)
C6 C2 C3 P1 1.9(3)
C2 C3 C4 S3 -0.8(3)
P1 C3 C4 S3 179.19(18)
C2 C3 C4 I2 179.93(18)
P1 C3 C4 I2 -0.1(4)
S1 C5 C6 C7 -0.2(3)
S1 C5 C6 C2 -177.4(2)
C1 C2 C6 C5 -0.5(5)
C3 C2 C6 C5 177.9(3)
C1 C2 C6 C7 -177.7(3)
C3 C2 C6 C7 0.7(3)
C5 C6 C7 C8 -0.1(3)
C2 C6 C7 C8 177.7(2)
C5 C6 C7 P1 179.30(19)
C2 C6 C7 P1 -2.9(3)
C6 C7 C8 S1 0.3(3)
P1 C7 C8 S1 -178.82(18)
C6 C7 C8 I1 -175.01(18)
P1 C7 C8 I1 5.8(4)
C8 C7 P1 C9 75.0(3)
C6 C7 P1 C9 -104.14(19)
C8 C7 P1 C3 -177.5(3)
C6 C7 P1 C3 3.29(19)
C8 C7 P1 S2 -53.6(3)
C6 C7 P1 S2 127.26(16)
C4 C3 P1 C9 -75.2(3)
C2 C3 P1 C9 104.78(19)
C4 C3 P1 C7 177.1(3)
C2 C3 P1 C7 -2.92(19)
C4 C3 P1 S2 54.4(3)
C2 C3 P1 S2 -125.61(16)
C6 C5 S1 C8 0.4(2)
C7 C8 S1 C5 -0.4(2)
I1 C8 S1 C5 175.44(15)
C2 C1 S3 C4 -0.3(2)
C3 C4 S3 C1 0.6(2)
I2 C4 S3 C1 179.99(15)
C7 P1 C9 C11 108.6(2)
C3 P1 C9 C11 12.5(2)
S2 P1 C9 C11 -120.3(2)
C7 P1 C9 C12 -70.0(2)
C3 P1 C9 C12 -166.11(19)
S2 P1 C9 C12 61.0(2)
C12 C9 C11 C13 0.9(4)
P1 C9 C11 C13 -177.75(19)
C11 C9 C12 C14 -2.7(4)
P1 C9 C12 C14 176.0(2)
C14 C10 C13 C11 -2.3(4)
C9 C11 C13 C10 1.6(4)
C9 C12 C14 C10 2.0(4)
C13 C10 C14 C12 0.6(4)
